data_7153289
loop_
_publ_author_name
'Xie, Jian-Wu'
'Fan, Li-Ping'
'Su, Hong'
'Li, Xin-Sheng'
'Xu, Dong-Cheng'

_publ_section_title
;
 Efficient kinetic resolution of racemic 3-nitro-2H-chromene derivatives
 catalyzed by Takemoto's organocatalyst.
;
_journal_issue 9
_journal_name_full 'Organic &amp; biomolecular chemistry'
_journal_page_first 2117
_journal_page_last 2122
_journal_paper_doi 10.1039/b922668k
_journal_volume 8
_journal_year 2010
_chemical_absolute_configuration rm
_chemical_formula_moiety 'C29 H27 Br N2 O7'
_chemical_formula_sum 'C29 H27 Br N2 O7'
_chemical_formula_weight 595.44
_chemical_name_systematic
;
?
;
_space_group_IT_number 4
_symmetry_cell_setting monoclinic
_symmetry_space_group_name_Hall 'P 2yb'
_symmetry_space_group_name_H-M 'P 1 21 1'
_atom_sites_solution_hydrogens geom
_atom_sites_solution_primary direct
_atom_sites_solution_secondary difmap
_audit_creation_method SHELXL-97
_audit_update_record
;
2009-12-09 # Formatted by publCIF
;
_cell_angle_alpha 90.00
_cell_angle_beta 102.797(2)
_cell_angle_gamma 90.00
_cell_formula_units_Z 2
_cell_length_a 11.2327(3)
_cell_length_b 10.1083(3)
_cell_length_c 12.0414(3)
_cell_measurement_reflns_used 7243
_cell_measurement_temperature 296(2)
_cell_measurement_theta_max 27.68
_cell_measurement_theta_min 1.73
_cell_volume 1333.26(6)
_computing_cell_refinement 'SAINT (Bruker, 2006)'
_computing_data_collection 'APEXII (Bruker, 2006)'
_computing_data_reduction SAINT
_computing_molecular_graphics 'SHELXTL (Sheldrick, 2008)'
_computing_publication_material SHELXTL
_computing_structure_refinement 'SHELXL97 (Sheldrick, 2008)'
_computing_structure_solution 'SHELXS97 (Sheldrick, 2008)'
_diffrn_ambient_temperature 296(2)
_diffrn_measured_fraction_theta_full 0.994
_diffrn_measured_fraction_theta_max 0.994
_diffrn_measurement_device_type 'Bruker APEXII'
_diffrn_measurement_method 'phi and omega scans'
_diffrn_radiation_monochromator graphite
_diffrn_radiation_source 'fine-focus sealed tube'
_diffrn_radiation_type MoK\a
_diffrn_radiation_wavelength 0.71073
_diffrn_reflns_av_R_equivalents 0.0338
_diffrn_reflns_av_sigmaI/netI 0.0501
_diffrn_reflns_limit_h_max 14
_diffrn_reflns_limit_h_min -13
_diffrn_reflns_limit_k_max 13
_diffrn_reflns_limit_k_min -13
_diffrn_reflns_limit_l_max 15
_diffrn_reflns_limit_l_min -14
_diffrn_reflns_number 20445
_diffrn_reflns_theta_full 27.68
_diffrn_reflns_theta_max 27.68
_diffrn_reflns_theta_min 1.73
_diffrn_standards_decay_% 0
_diffrn_standards_interval_count none
_diffrn_standards_interval_time none
_diffrn_standards_number none
_exptl_absorpt_coefficient_mu 1.593
_exptl_absorpt_correction_T_max .91
_exptl_absorpt_correction_T_min .88
_exptl_absorpt_correction_type empirical
_exptl_absorpt_process_details 'SADABS (Sheldrick, 1996)'
_exptl_crystal_colour colorless
_exptl_crystal_density_diffrn 1.483
_exptl_crystal_density_method 'not measured'
_exptl_crystal_description block
_exptl_crystal_F_000 612
_exptl_crystal_size_max .25
_exptl_crystal_size_mid .07
_exptl_crystal_size_min .06
_refine_diff_density_max 0.342
_refine_diff_density_min -0.664
_refine_diff_density_rms 0.053
_refine_ls_abs_structure_details 'Flack H D (1983), Acta Cryst. A39, 876-881'
_refine_ls_abs_structure_Flack 0.015(6)
_refine_ls_extinction_method none
_refine_ls_goodness_of_fit_ref 1.032
_refine_ls_hydrogen_treatment constr
_refine_ls_matrix_type full
_refine_ls_number_parameters 352
_refine_ls_number_reflns 6121
_refine_ls_number_restraints 1
_refine_ls_restrained_S_all 1.032
_refine_ls_R_factor_gt 0.0378
_refine_ls_shift/su_max 0.000
_refine_ls_shift/su_mean 0.000
_refine_ls_structure_factor_coef Fsqd
_refine_ls_weighting_details 'calc w=1/[\s^2^(Fo^2^)+(0.0462P)^2^+0.0426P] where P=(Fo^2^+2Fc^2^)/3'
_refine_ls_weighting_scheme calc
_refine_ls_wR_factor_gt 0.0873
_refine_ls_wR_factor_ref 0.0935
_reflns_number_gt 4748
_reflns_number_total 6121
_reflns_threshold_expression I>2\s(I)
_cod_data_source_file b922668k.txt
_cod_data_source_block s
_cod_depositor_comments
;
The following automatic conversions were performed:

'_symmetry_cell_setting' value 'Monoclinic' changed to 'monoclinic'
according to /home/saulius/struct/CIF-dictionaries/cif_core.dic
dictionary named 'cif_core.dic' version 2.4.2 from 2011-04-26.

Automatic conversion script
Id: cif_fix_values 1891 2012-01-12 08:04:46Z andrius 
;
_cod_original_sg_symbol_H-M P2(1)
_cod_database_code 7153289
_refine_ls_r_factor_ref 0.0563

loop_
_symmetry_equiv_pos_as_xyz
'x, y, z'
'-x, y+1/2, -z'

loop_
_atom_site_label
_atom_site_type_symbol
_atom_site_fract_x
_atom_site_fract_y
_atom_site_fract_z
_atom_site_U_iso_or_equiv
_atom_site_adp_type
_atom_site_occupancy
_atom_site_symmetry_multiplicity
_atom_site_calc_flag
_atom_site_refinement_flags
Br1 Br 0.34075(4) 0.82855(3) 0.37704(3) 0.07387(14) Uani 1 1 d .
N1 N 0.0898(2) 0.4219(2) 0.72479(18) 0.0348(5) Uani 1 1 d .
N2 N 0.38598(19) 0.3467(2) 0.90555(18) 0.0352(5) Uani 1 1 d .
H2B H 0.4629 0.3613 0.9287 0.042 Uiso 1 1 calc R
O1 O 0.18968(19) 0.24708(17) 0.58068(15) 0.0422(4) Uani 1 1 d .
O2 O -0.00145(18) 0.3531(2) 0.71684(19) 0.0549(5) Uani 1 1 d .
O3 O 0.08729(19) 0.53918(17) 0.69963(17) 0.0461(5) Uani 1 1 d .
O4 O 0.2124(2) 0.1343(2) 1.04416(16) 0.0489(5) Uani 1 1 d .
O5 O 0.3947(2) 0.2244(3) 1.11883(18) 0.0659(6) Uani 1 1 d .
O6 O 0.46780(19) 0.13336(19) 0.80990(17) 0.0481(5) Uani 1 1 d .
O7 O 0.42013(19) 0.00425(18) 0.94443(19) 0.0521(5) Uani 1 1 d .
C1 C 0.3173(3) 0.6769(3) 0.4620(3) 0.0478(7) Uani 1 1 d .
C2 C 0.4069(3) 0.6402(3) 0.5544(3) 0.0494(7) Uani 1 1 d .
H2A H 0.4784 0.6894 0.5747 0.059 Uiso 1 1 calc R
C3 C 0.3899(3) 0.5296(3) 0.6171(2) 0.0424(6) Uani 1 1 d .
H3A H 0.4502 0.5045 0.6797 0.051 Uiso 1 1 calc R
C4 C 0.2828(2) 0.4561(2) 0.5867(2) 0.0338(5) Uani 1 1 d .
C5 C 0.1952(3) 0.4943(3) 0.4922(2) 0.0445(6) Uani 1 1 d .
H5A H 0.1241 0.4448 0.4701 0.053 Uiso 1 1 calc R
C6 C 0.2121(3) 0.6050(3) 0.4303(3) 0.0494(7) Uani 1 1 d .
H6A H 0.1523 0.6305 0.3674 0.059 Uiso 1 1 calc R
C7 C 0.2662(2) 0.3361(3) 0.65646(19) 0.0333(5) Uani 1 1 d .
H7A H 0.3462 0.2938 0.6814 0.040 Uiso 1 1 calc R
C8 C 0.2134(2) 0.35945(19) 0.7643(2) 0.0296(5) Uani 1 1 d .
C9 C 0.2061(2) 0.2258(2) 0.8238(2) 0.0293(5) Uani 1 1 d .
H9A H 0.1397 0.2318 0.8644 0.035 Uiso 1 1 calc R
C10 C 0.1788(2) 0.1098(2) 0.7424(2) 0.0332(5) Uani 1 1 d .
C11 C 0.1720(2) 0.1261(2) 0.6277(2) 0.0373(6) Uani 1 1 d .
C12 C 0.1416(3) 0.0213(3) 0.5519(2) 0.0457(7) Uani 1 1 d .
H12A H 0.1341 0.0347 0.4742 0.055 Uiso 1 1 calc R
C13 C 0.1226(3) -0.1021(3) 0.5924(3) 0.0481(7) Uani 1 1 d .
H13A H 0.1038 -0.1728 0.5420 0.058 Uiso 1 1 calc R
C14 C 0.1311(3) -0.1220(3) 0.7068(3) 0.0480(7) Uani 1 1 d .
H14A H 0.1195 -0.2059 0.7341 0.058 Uiso 1 1 calc R
C15 C 0.1574(3) -0.0156(2) 0.7814(2) 0.0402(6) Uani 1 1 d .
H15A H 0.1607 -0.0285 0.8585 0.048 Uiso 1 1 calc R
C16 C 0.2401(2) 0.5295(2) 0.9324(2) 0.0337(5) Uani 1 1 d .
C17 C 0.2802(3) 0.6598(2) 0.9513(2) 0.0423(6) Uani 1 1 d .
H17A H 0.3367 0.6935 0.9128 0.051 Uiso 1 1 calc R
C18 C 0.2365(3) 0.7393(3) 1.0268(3) 0.0549(8) Uani 1 1 d .
H18A H 0.2649 0.8255 1.0397 0.066 Uiso 1 1 calc R
C19 C 0.1517(3) 0.6918(3) 1.0825(3) 0.0581(9) Uani 1 1 d .
H19A H 0.1218 0.7459 1.1326 0.070 Uiso 1 1 calc R
C20 C 0.1111(3) 0.5644(3) 1.0641(3) 0.0559(8) Uani 1 1 d .
H20A H 0.0527 0.5325 1.1013 0.067 Uiso 1 1 calc R
C21 C 0.1559(3) 0.4825(3) 0.9908(2) 0.0437(6) Uani 1 1 d .
H21A H 0.1292 0.3953 0.9807 0.052 Uiso 1 1 calc R
C22 C 0.2984(2) 0.4470(2) 0.8522(2) 0.0318(5) Uani 1 1 d .
H22A H 0.3406 0.5078 0.8105 0.038 Uiso 1 1 calc R
C23 C 0.3292(2) 0.2203(2) 0.9152(2) 0.0331(5) Uani 1 1 d .
C24 C 0.3159(3) 0.1941(2) 1.0380(2) 0.0409(6) Uani 1 1 d .
C25 C 0.1976(4) 0.1013(4) 1.1592(3) 0.0658(9) Uani 1 1 d .
H25A H 0.1424 0.0268 1.1548 0.079 Uiso 1 1 calc R
H25B H 0.2760 0.0751 1.2057 0.079 Uiso 1 1 calc R
C26 C 0.1497(5) 0.2129(5) 1.2134(4) 0.1032(16) Uani 1 1 d .
H26A H 0.1414 0.1875 1.2881 0.155 Uiso 1 1 calc R
H26B H 0.0714 0.2381 1.1683 0.155 Uiso 1 1 calc R
H26C H 0.2050 0.2863 1.2193 0.155 Uiso 1 1 calc R
C27 C 0.4114(2) 0.1051(2) 0.8922(2) 0.0370(6) Uani 1 1 d .
C28 C 0.5470(3) 0.0332(3) 0.7773(3) 0.0578(8) Uani 1 1 d .
H28A H 0.6198 0.0749 0.7627 0.069 Uiso 1 1 calc R
H28B H 0.5720 -0.0294 0.8391 0.069 Uiso 1 1 calc R
C29 C 0.4830(4) -0.0359(5) 0.6758(4) 0.0887(13) Uani 1 1 d .
H29A H 0.5355 -0.1021 0.6553 0.133 Uiso 1 1 calc R
H29B H 0.4598 0.0261 0.6144 0.133 Uiso 1 1 calc R
H29C H 0.4112 -0.0774 0.6907 0.133 Uiso 1 1 calc R

loop_
_atom_site_aniso_label
_atom_site_aniso_U_11
_atom_site_aniso_U_22
_atom_site_aniso_U_33
_atom_site_aniso_U_23
_atom_site_aniso_U_13
_atom_site_aniso_U_12
Br1 0.1108(3) 0.04953(16) 0.0685(2) 0.01514(16) 0.0354(2) -0.01314(19)
N1 0.0393(13) 0.0320(10) 0.0323(12) 0.0016(8) 0.0060(10) 0.0027(9)
N2 0.0291(11) 0.0311(11) 0.0421(11) -0.0014(9) 0.0009(9) -0.0034(9)
O1 0.0568(13) 0.0361(9) 0.0314(9) -0.0013(7) 0.0046(9) -0.0066(8)
O2 0.0354(11) 0.0520(13) 0.0725(14) 0.0103(10) 0.0016(10) -0.0039(9)
O3 0.0535(13) 0.0314(8) 0.0513(12) 0.0048(8) 0.0073(10) 0.0073(8)
O4 0.0530(13) 0.0557(11) 0.0389(11) 0.0111(9) 0.0119(10) -0.0057(10)
O5 0.0700(16) 0.0873(16) 0.0340(11) 0.0009(11) -0.0022(11) -0.0184(13)
O6 0.0576(13) 0.0435(10) 0.0459(11) 0.0034(8) 0.0173(10) 0.0180(9)
O7 0.0473(12) 0.0411(10) 0.0663(13) 0.0187(9) 0.0093(10) 0.0137(8)
C1 0.063(2) 0.0352(13) 0.0516(18) 0.0080(12) 0.0273(16) -0.0042(13)
C2 0.0480(18) 0.0480(15) 0.0552(18) -0.0013(13) 0.0177(16) -0.0129(13)
C3 0.0377(16) 0.0464(14) 0.0443(15) 0.0017(12) 0.0116(13) 0.0020(12)
C4 0.0363(15) 0.0350(12) 0.0313(13) 0.0016(10) 0.0100(12) 0.0012(11)
C5 0.0451(17) 0.0467(14) 0.0419(16) 0.0038(12) 0.0100(14) -0.0071(12)
C6 0.059(2) 0.0486(15) 0.0389(15) 0.0107(12) 0.0080(14) 0.0052(14)
C7 0.0375(13) 0.0305(10) 0.0321(11) -0.0012(11) 0.0085(10) 0.0001(11)
C8 0.0295(13) 0.0262(11) 0.0321(12) 0.0014(9) 0.0045(10) 0.0027(9)
C9 0.0321(14) 0.0240(10) 0.0305(12) -0.0001(9) 0.0043(11) -0.0008(9)
C10 0.0328(14) 0.0275(11) 0.0358(13) -0.0028(9) -0.0001(11) -0.0006(10)
C11 0.0392(15) 0.0309(11) 0.0395(15) -0.0024(10) 0.0037(12) 0.0006(10)
C12 0.0521(19) 0.0437(14) 0.0369(16) -0.0106(12) -0.0001(14) -0.0007(12)
C13 0.0452(17) 0.0370(14) 0.059(2) -0.0168(12) 0.0045(15) -0.0042(12)
C14 0.0462(17) 0.0284(11) 0.067(2) -0.0033(12) 0.0072(15) -0.0064(11)
C15 0.0409(16) 0.0330(12) 0.0446(15) 0.0026(11) 0.0047(13) -0.0033(11)
C16 0.0352(15) 0.0347(12) 0.0283(12) -0.0024(10) 0.0009(11) 0.0041(10)
C17 0.0551(18) 0.0312(12) 0.0399(15) -0.0032(10) 0.0092(14) 0.0002(11)
C18 0.077(2) 0.0344(13) 0.0507(17) -0.0091(13) 0.0094(17) 0.0068(14)
C19 0.074(2) 0.0557(17) 0.0462(17) -0.0143(14) 0.0160(17) 0.0180(16)
C20 0.0508(19) 0.0671(19) 0.0545(19) -0.0064(15) 0.0217(16) 0.0043(15)
C21 0.0461(17) 0.0401(13) 0.0467(16) -0.0051(12) 0.0143(14) -0.0018(12)
C22 0.0365(14) 0.0250(10) 0.0333(13) -0.0009(9) 0.0063(11) -0.0006(10)
C23 0.0353(15) 0.0297(11) 0.0324(13) -0.0023(10) 0.0033(11) -0.0005(10)
C24 0.0483(18) 0.0390(13) 0.0338(15) 0.0030(10) 0.0057(14) 0.0014(12)
C25 0.083(3) 0.068(2) 0.0507(19) 0.0188(16) 0.0249(19) -0.0054(19)
C26 0.147(5) 0.102(3) 0.082(3) 0.013(3) 0.071(3) 0.009(3)
C27 0.0341(15) 0.0336(12) 0.0378(14) -0.0019(10) -0.0039(12) 0.0018(11)
C28 0.062(2) 0.0566(17) 0.0559(19) -0.0024(14) 0.0161(16) 0.0249(15)
C29 0.086(3) 0.105(3) 0.075(3) -0.041(2) 0.015(2) 0.011(3)

loop_
_atom_type_symbol
_atom_type_description
_atom_type_scat_dispersion_real
_atom_type_scat_dispersion_imag
_atom_type_scat_source
C C 0.0033 0.0016 'International Tables Vol C Tables 4.2.6.8 and 6.1.1.4'
H H 0.0000 0.0000 'International Tables Vol C Tables 4.2.6.8 and 6.1.1.4'
N N 0.0061 0.0033 'International Tables Vol C Tables 4.2.6.8 and 6.1.1.4'
O O 0.0106 0.0060 'International Tables Vol C Tables 4.2.6.8 and 6.1.1.4'
Br Br -0.2901 2.4595 'International Tables Vol C Tables 4.2.6.8 and 6.1.1.4'

loop_
_geom_angle_atom_site_label_1
_geom_angle_atom_site_label_2
_geom_angle_atom_site_label_3
_geom_angle
O3 N1 O2 124.0(2)
O3 N1 C8 117.0(2)
O2 N1 C8 118.95(19)
C23 N2 C22 112.6(2)
C23 N2 H2B 123.7
C22 N2 H2B 123.7
C11 O1 C7 114.67(19)
C24 O4 C25 116.0(2)
C27 O6 C28 118.3(2)
C6 C1 C2 121.0(3)
C6 C1 Br1 119.6(2)
C2 C1 Br1 119.4(2)
C1 C2 C3 119.6(3)
C1 C2 H2A 120.2
C3 C2 H2A 120.2
C2 C3 C4 120.2(3)
C2 C3 H3A 119.9
C4 C3 H3A 119.9
C5 C4 C3 118.9(2)
C5 C4 C7 121.9(2)
C3 C4 C7 119.2(2)
C6 C5 C4 120.8(3)
C6 C5 H5A 119.6
C4 C5 H5A 119.6
C1 C6 C5 119.6(3)
C1 C6 H6A 120.2
C5 C6 H6A 120.2
O1 C7 C4 106.36(19)
O1 C7 C8 109.96(19)
C4 C7 C8 117.2(2)
O1 C7 H7A 107.6
C4 C7 H7A 107.6
C8 C7 H7A 107.6
N1 C8 C22 111.41(17)
N1 C8 C9 112.05(18)
C22 C8 C9 105.90(19)
N1 C8 C7 107.16(18)
C22 C8 C7 111.5(2)
C9 C8 C7 108.86(18)
C10 C9 C8 113.74(19)
C10 C9 C23 116.57(19)
C8 C9 C23 103.24(18)
C10 C9 H9A 107.6
C8 C9 H9A 107.6
C23 C9 H9A 107.6
C11 C10 C15 118.2(2)
C11 C10 C9 120.9(2)
C15 C10 C9 120.9(2)
C10 C11 O1 122.5(2)
C10 C11 C12 121.2(2)
O1 C11 C12 116.2(2)
C13 C12 C11 119.6(3)
C13 C12 H12A 120.2
C11 C12 H12A 120.2
C12 C13 C14 120.4(2)
C12 C13 H13A 119.8
C14 C13 H13A 119.8
C13 C14 C15 119.5(3)
C13 C14 H14A 120.2
C15 C14 H14A 120.2
C14 C15 C10 121.0(3)
C14 C15 H15A 119.5
C10 C15 H15A 119.5
C21 C16 C17 118.3(2)
C21 C16 C22 124.8(2)
C17 C16 C22 116.7(2)
C18 C17 C16 120.5(3)
C18 C17 H17A 119.8
C16 C17 H17A 119.8
C19 C18 C17 120.4(3)
C19 C18 H18A 119.8
C17 C18 H18A 119.8
C18 C19 C20 119.6(3)
C18 C19 H19A 120.2
C20 C19 H19A 120.2
C19 C20 C21 120.7(3)
C19 C20 H20A 119.6
C21 C20 H20A 119.6
C16 C21 C20 120.4(3)
C16 C21 H21A 119.8
C20 C21 H21A 119.8
N2 C22 C16 116.2(2)
N2 C22 C8 99.10(17)
C16 C22 C8 117.4(2)
N2 C22 H22A 107.8
C16 C22 H22A 107.8
C8 C22 H22A 107.8
N2 C23 C24 111.6(2)
N2 C23 C27 111.1(2)
C24 C23 C27 103.4(2)
N2 C23 C9 104.38(19)
C24 C23 C9 115.0(2)
C27 C23 C9 111.7(2)
O5 C24 O4 124.7(3)
O5 C24 C23 121.5(3)
O4 C24 C23 113.8(2)
C26 C25 O4 112.0(3)
C26 C25 H25A 109.2
O4 C25 H25A 109.2
C26 C25 H25B 109.2
O4 C25 H25B 109.2
H25A C25 H25B 107.9
C25 C26 H26A 109.5
C25 C26 H26B 109.5
H26A C26 H26B 109.5
C25 C26 H26C 109.5
H26A C26 H26C 109.5
H26B C26 H26C 109.5
O7 C27 O6 125.8(2)
O7 C27 C23 122.1(3)
O6 C27 C23 112.1(2)
C29 C28 O6 110.0(3)
C29 C28 H28A 109.7
O6 C28 H28A 109.7
C29 C28 H28B 109.7
O6 C28 H28B 109.7
H28A C28 H28B 108.2
C28 C29 H29A 109.5
C28 C29 H29B 109.5
H29A C29 H29B 109.5
C28 C29 H29C 109.5
H29A C29 H29C 109.5
H29B C29 H29C 109.5

loop_
_geom_bond_atom_site_label_1
_geom_bond_atom_site_label_2
_geom_bond_distance
Br1 C1 1.893(3)
N1 O3 1.222(3)
N1 O2 1.225(3)
N1 C8 1.503(3)
N2 C23 1.444(3)
N2 C22 1.459(3)
N2 H2B 0.8600
O1 C11 1.381(3)
O1 C7 1.426(3)
O4 C24 1.327(4)
O4 C25 1.469(4)
O5 C24 1.201(3)
O6 C27 1.321(3)
O6 C28 1.458(3)
O7 C27 1.190(3)
C1 C6 1.368(4)
C1 C2 1.376(5)
C2 C3 1.385(4)
C2 H2A 0.9300
C3 C4 1.393(4)
C3 H3A 0.9300
C4 C5 1.384(4)
C4 C7 1.511(3)
C5 C6 1.381(4)
C5 H5A 0.9300
C6 H6A 0.9300
C7 C8 1.561(3)
C7 H7A 0.9800
C8 C22 1.539(3)
C8 C9 1.539(3)
C9 C10 1.516(3)
C9 C23 1.566(4)
C9 H9A 0.9800
C10 C11 1.376(4)
C10 C15 1.391(3)
C11 C12 1.391(4)
C12 C13 1.373(4)
C12 H12A 0.9300
C13 C14 1.375(5)
C13 H13A 0.9300
C14 C15 1.390(4)
C14 H14A 0.9300
C15 H15A 0.9300
C16 C21 1.382(4)
C16 C17 1.395(4)
C16 C22 1.529(3)
C17 C18 1.381(4)
C17 H17A 0.9300
C18 C19 1.368(5)
C18 H18A 0.9300
C19 C20 1.368(5)
C19 H19A 0.9300
C20 C21 1.384(4)
C20 H20A 0.9300
C21 H21A 0.9300
C22 H22A 0.9800
C23 C24 1.542(4)
C23 C27 1.549(3)
C25 C26 1.464(6)
C25 H25A 0.9700
C25 H25B 0.9700
C26 H26A 0.9600
C26 H26B 0.9600
C26 H26C 0.9600
C28 C29 1.453(5)
C28 H28A 0.9700
C28 H28B 0.9700
C29 H29A 0.9600
C29 H29B 0.9600
C29 H29C 0.9600

loop_
_geom_hbond_atom_site_label_D
_geom_hbond_atom_site_label_H
_geom_hbond_atom_site_label_A
_geom_hbond_distance_DH
_geom_hbond_distance_HA
_geom_hbond_distance_DA
_geom_hbond_angle_DHA
_geom_hbond_site_symmetry_A
N2 H2B O7 0.86 2.29 2.966(3) 135.2 2_657

loop_
_geom_torsion_atom_site_label_1
_geom_torsion_atom_site_label_2
_geom_torsion_atom_site_label_3
_geom_torsion_atom_site_label_4
_geom_torsion
C6 C1 C2 C3 -0.7(4)
Br1 C1 C2 C3 179.7(2)
C1 C2 C3 C4 0.0(4)
C2 C3 C4 C5 1.0(4)
C2 C3 C4 C7 -179.9(2)
C3 C4 C5 C6 -1.4(4)
C7 C4 C5 C6 179.5(3)
C2 C1 C6 C5 0.3(4)
Br1 C1 C6 C5 179.9(2)
C4 C5 C6 C1 0.8(4)
C11 O1 C7 C4 175.2(2)
C11 O1 C7 C8 -56.9(3)
C5 C4 C7 O1 28.3(3)
C3 C4 C7 O1 -150.8(2)
C5 C4 C7 C8 -95.1(3)
C3 C4 C7 C8 85.8(3)
O3 N1 C8 C22 45.9(3)
O2 N1 C8 C22 -135.9(2)
O3 N1 C8 C9 164.3(2)
O2 N1 C8 C9 -17.5(3)
O3 N1 C8 C7 -76.3(2)
O2 N1 C8 C7 101.9(2)
O1 C7 C8 N1 -62.0(2)
C4 C7 C8 N1 59.6(3)
O1 C7 C8 C22 175.87(19)
C4 C7 C8 C22 -62.5(3)
O1 C7 C8 C9 59.4(2)
C4 C7 C8 C9 -179.0(2)
N1 C8 C9 C10 85.2(2)
C22 C8 C9 C10 -153.1(2)
C7 C8 C9 C10 -33.1(3)
N1 C8 C9 C23 -147.53(19)
C22 C8 C9 C23 -25.9(2)
C7 C8 C9 C23 94.1(2)
C8 C9 C10 C11 4.9(3)
C23 C9 C10 C11 -115.0(3)
C8 C9 C10 C15 -173.6(2)
C23 C9 C10 C15 66.4(3)
C15 C10 C11 O1 178.9(3)
C9 C10 C11 O1 0.3(4)
C15 C10 C11 C12 1.5(4)
C9 C10 C11 C12 -177.1(3)
C7 O1 C11 C10 27.0(4)
C7 O1 C11 C12 -155.5(2)
C10 C11 C12 C13 -2.5(4)
O1 C11 C12 C13 179.9(3)
C11 C12 C13 C14 1.3(5)
C12 C13 C14 C15 1.0(5)
C13 C14 C15 C10 -2.0(4)
C11 C10 C15 C14 0.8(4)
C9 C10 C15 C14 179.3(3)
C21 C16 C17 C18 0.1(4)
C22 C16 C17 C18 -176.9(3)
C16 C17 C18 C19 -1.1(5)
C17 C18 C19 C20 0.7(5)
C18 C19 C20 C21 0.8(5)
C17 C16 C21 C20 1.4(4)
C22 C16 C21 C20 178.1(3)
C19 C20 C21 C16 -1.8(5)
C23 N2 C22 C16 90.2(3)
C23 N2 C22 C8 -36.6(3)
C21 C16 C22 N2 -70.6(3)
C17 C16 C22 N2 106.2(3)
C21 C16 C22 C8 46.4(4)
C17 C16 C22 C8 -136.8(2)
N1 C8 C22 N2 159.10(18)
C9 C8 C22 N2 37.0(2)
C7 C8 C22 N2 -81.2(2)
N1 C8 C22 C16 33.2(3)
C9 C8 C22 C16 -88.9(2)
C7 C8 C22 C16 152.8(2)
C22 N2 C23 C24 -103.6(3)
C22 N2 C23 C27 141.7(2)
C22 N2 C23 C9 21.2(3)
C10 C9 C23 N2 129.5(2)
C8 C9 C23 N2 4.1(2)
C10 C9 C23 C24 -107.9(2)
C8 C9 C23 C24 126.6(2)
C10 C9 C23 C27 9.4(3)
C8 C9 C23 C27 -116.0(2)
C25 O4 C24 O5 -1.6(4)
C25 O4 C24 C23 177.2(2)
N2 C23 C24 O5 -39.5(4)
C27 C23 C24 O5 79.9(3)
C9 C23 C24 O5 -158.1(3)
N2 C23 C24 O4 141.6(2)
C27 C23 C24 O4 -99.0(2)
C9 C23 C24 O4 23.0(3)
C24 O4 C25 C26 84.7(4)
C28 O6 C27 O7 0.9(4)
C28 O6 C27 C23 -179.0(2)
N2 C23 C27 O7 142.1(3)
C24 C23 C27 O7 22.3(3)
C9 C23 C27 O7 -101.9(3)
N2 C23 C27 O6 -38.1(3)
C24 C23 C27 O6 -157.8(2)
C9 C23 C27 O6 78.0(3)
C27 O6 C28 C29 99.4(4)
